data_1563578
loop_
_publ_author_name
'Du, Xiao-Di'
'Xiao, Hong-Ping'
'Zhou, Xin-Hui'
'Wu, Tao'
'You, Xiao-Zeng'

_publ_section_title
;
 Diversity of coordination modes in the polymers based on
 3,3&#x2032;,4,4&#x2032;-biphenylcarboxylate ligand
;
_journal_issue 6
_journal_name_full 'Journal of Solid State Chemistry'
_journal_page_first 1464
_journal_page_last 1472
_journal_paper_doi 10.1016/j.jssc.2010.04.029
_journal_volume 183
_journal_year 2010
_chemical_formula_moiety 'C26 H22 N2 Ni O11'
_chemical_formula_sum 'C26 H22 N2 Ni O11'
_chemical_formula_weight 597.17
_space_group_IT_number 2
_space_group_name_Hall '-P 1'
_space_group_name_H-M_alt 'P -1'
_symmetry_cell_setting triclinic
_symmetry_space_group_name_Hall '-P 1'
_symmetry_space_group_name_H-M 'P -1'
_atom_sites_solution_hydrogens geom
_atom_sites_solution_primary direct
_atom_sites_solution_secondary difmap
_audit_creation_method SHELXL-97
_cell_angle_alpha 94.6540(10)
_cell_angle_beta 102.7290(10)
_cell_angle_gamma 114.1390(10)
_cell_formula_units_Z 2
_cell_length_a 10.0655(7)
_cell_length_b 11.3297(8)
_cell_length_c 12.4775(9)
_cell_measurement_reflns_used 5196
_cell_measurement_temperature 298(2)
_cell_measurement_theta_max 28.17
_cell_measurement_theta_min 2.30
_cell_volume 1242.92(15)
_computing_cell_refinement 'SMART; Bruker, 2000'
_computing_data_collection 'SMART; Bruker, 2000'
_computing_data_reduction 'SAINT; Bruker, 2000'
_computing_molecular_graphics 'SHELXTL; Bruker, 2000'
_computing_publication_material 'SHELXTL; Bruker, 2000'
_computing_structure_refinement 'SHELXTL; Bruker, 2000'
_computing_structure_solution 'SHELXTL; Bruker, 2000'
_diffrn_ambient_temperature 298(2)
_diffrn_measured_fraction_theta_full 0.987
_diffrn_measured_fraction_theta_max 0.987
_diffrn_measurement_device_type 'Bruker smart apex II CCD'
_diffrn_measurement_method 'phi and omega scans'
_diffrn_radiation_monochromator graphite
_diffrn_radiation_source 'fine-focus sealed tube'
_diffrn_radiation_type MoK\a
_diffrn_radiation_wavelength 0.71073
_diffrn_reflns_av_R_equivalents 0.0478
_diffrn_reflns_av_sigmaI/netI 0.0391
_diffrn_reflns_limit_h_max 11
_diffrn_reflns_limit_h_min -12
_diffrn_reflns_limit_k_max 13
_diffrn_reflns_limit_k_min -13
_diffrn_reflns_limit_l_max 14
_diffrn_reflns_limit_l_min -10
_diffrn_reflns_number 6304
_diffrn_reflns_theta_full 25.10
_diffrn_reflns_theta_max 25.10
_diffrn_reflns_theta_min 2.30
_exptl_absorpt_coefficient_mu 0.850
_exptl_absorpt_correction_T_max 0.9824
_exptl_absorpt_correction_T_min 0.8351
_exptl_absorpt_correction_type multi-scan
_exptl_absorpt_process_details '(SADABS; Bruker, 2000)'
_exptl_crystal_colour green
_exptl_crystal_density_diffrn 1.596
_exptl_crystal_density_method 'not measured'
_exptl_crystal_description block
_exptl_crystal_F_000 616
_exptl_crystal_size_max 0.22
_exptl_crystal_size_mid 0.18
_exptl_crystal_size_min 0.02
_refine_diff_density_max 0.344
_refine_diff_density_min -0.695
_refine_diff_density_rms 0.088
_refine_ls_extinction_method none
_refine_ls_goodness_of_fit_ref 1.099
_refine_ls_hydrogen_treatment mixed
_refine_ls_matrix_type full
_refine_ls_number_parameters 367
_refine_ls_number_reflns 4349
_refine_ls_number_restraints 2
_refine_ls_restrained_S_all 1.099
_refine_ls_R_factor_all 0.0356
_refine_ls_R_factor_gt 0.0335
_refine_ls_shift/su_max 0.000
_refine_ls_shift/su_mean 0.000
_refine_ls_structure_factor_coef Fsqd
_refine_ls_weighting_details 'calc w=1/[\s^2^(Fo^2^)+(0.0498P)^2^+0.4513P] where P=(Fo^2^+2Fc^2^)/3'
_refine_ls_weighting_scheme calc
_refine_ls_wR_factor_gt 0.0898
_refine_ls_wR_factor_ref 0.0909
_reflns_number_gt 3989
_reflns_number_total 4349
_reflns_threshold_expression >2sigma(I)
_cod_data_source_file JSSC-2010-183-1464.cif
_cod_data_source_block 2
_cod_depositor_comments
;
The following automatic conversions were performed:

data item '_exptl_absorpt_correction_type' value 'Multi-scan' was
changed to 'multi-scan' in accordance with the built-in table derived
from the CIF Core dictionary named 'cif_core.dic' version 2.4.5 last
updated on 2014-11-21.

data item '_symmetry_cell_setting' value 'Triclinic' was changed to
'triclinic' in accordance with the built-in table derived from the
CIF Core dictionary named 'cif_core.dic' version 2.4.5 last updated
on 2014-11-21.

Automatic conversion script
Id: cif_fix_values 8369 2020-08-20 11:38:08Z andrius 
;
_cod_original_sg_symbol_Hall '-P 1 '
_cod_original_sg_symbol_H-M P-1
_cod_database_code 1563578

loop_
_symmetry_equiv_pos_as_xyz
'x, y, z'
'-x, -y, -z'

loop_
_atom_site_label
_atom_site_type_symbol
_atom_site_fract_x
_atom_site_fract_y
_atom_site_fract_z
_atom_site_U_iso_or_equiv
_atom_site_adp_type
_atom_site_occupancy
_atom_site_symmetry_multiplicity
_atom_site_calc_flag
_atom_site_refinement_flags
_atom_site_disorder_assembly
_atom_site_disorder_group
Ni1 Ni 0.29012(3) 0.13340(2) 0.651077(19) 0.01817(10) Uani 1 1 d . . .
O1 O 0.22652(15) 0.10346(13) 0.47699(11) 0.0213(3) Uani 1 1 d . . .
O2 O 0.45146(17) 0.24051(18) 0.45856(13) 0.0376(4) Uani 1 1 d . . .
O3 O 0.33756(19) -0.04028(16) 0.30556(13) 0.0363(4) Uani 1 1 d . . .
O4 O 0.2857(2) -0.06885(18) 0.11918(14) 0.0470(5) Uani 1 1 d . . .
H4A H 0.3110 -0.1316 0.1241 0.056 Uiso 1 1 d R . .
O5 O -0.34943(19) 0.26588(17) -0.06532(15) 0.0420(4) Uani 1 1 d . . .
O6 O -0.3755(2) 0.44214(19) -0.02004(17) 0.0579(6) Uani 1 1 d . . .
O7 O -0.24231(19) 0.65355(16) 0.09885(14) 0.0369(4) Uani 1 1 d . . .
H7A H -0.2939 0.5763 0.0595 0.044 Uiso 1 1 d R . .
O8 O -0.01511(19) 0.78032(16) 0.20718(16) 0.0446(5) Uani 1 1 d . . .
O9 O 0.52064(15) 0.21093(14) 0.66306(12) 0.0255(3) Uani 1 1 d . . .
H9B H 0.5096 0.2197 0.5951 0.031 Uiso 1 1 d R . .
H9A H 0.5597 0.1573 0.6711 0.031 Uiso 1 1 d R . .
O10 O 0.34584(17) 0.17214(14) 0.82527(12) 0.0262(3) Uani 1 1 d D . .
H10B H 0.310(2) 0.2212(19) 0.8506(19) 0.031 Uiso 1 1 d D . .
H10A H 0.4412(4) 0.211(2) 0.8547(19) 0.031 Uiso 1 1 d D . .
O11 O 0.06669(16) 0.06266(15) 0.65005(13) 0.0323(4) Uani 1 1 d . . .
H11B H -0.0213 0.0077 0.6105 0.039 Uiso 1 1 d R . .
H11A H 0.0415 0.0986 0.6994 0.039 Uiso 1 1 d R . .
N1 N 0.29983(19) 0.32391(16) 0.65043(14) 0.0212(4) Uani 1 1 d . . .
N2 N 0.28036(19) 0.94367(16) 0.65030(15) 0.0237(4) Uani 1 1 d . . .
C1 C 0.1862(2) 0.3373(2) 0.58192(18) 0.0271(5) Uani 1 1 d . . .
H1 H 0.1069 0.2624 0.5344 0.033 Uiso 1 1 calc R . .
C2 C 0.1812(2) 0.4571(2) 0.57839(19) 0.0282(5) Uani 1 1 d . . .
H2 H 0.1009 0.4616 0.5281 0.034 Uiso 1 1 calc R . .
C3 C 0.2958(2) 0.5706(2) 0.64976(18) 0.0240(4) Uani 1 1 d . . .
C4 C 0.4134(2) 0.5566(2) 0.72098(19) 0.0281(5) Uani 1 1 d . . .
H4 H 0.4928 0.6296 0.7706 0.034 Uiso 1 1 calc R . .
C5 C 0.4122(2) 0.4341(2) 0.71808(18) 0.0266(5) Uani 1 1 d . . .
H5 H 0.4933 0.4276 0.7654 0.032 Uiso 1 1 calc R . .
C6 C 0.2893(2) 0.6991(2) 0.65023(18) 0.0251(5) Uani 1 1 d . . .
C7 C 0.2424(3) 0.7374(2) 0.55150(19) 0.0291(5) Uani 1 1 d . . .
H7 H 0.2115 0.6809 0.4832 0.035 Uiso 1 1 calc R . .
C8 C 0.2417(3) 0.8585(2) 0.55460(19) 0.0290(5) Uani 1 1 d . . .
H8 H 0.2129 0.8829 0.4871 0.035 Uiso 1 1 calc R . .
C9 C 0.3226(3) 0.9054(2) 0.74584(19) 0.0314(5) Uani 1 1 d . . .
H9 H 0.3473 0.9614 0.8133 0.038 Uiso 1 1 calc R . .
C10 C 0.3311(3) 0.7873(2) 0.74903(19) 0.0313(5) Uani 1 1 d . . .
H10 H 0.3649 0.7668 0.8173 0.038 Uiso 1 1 calc R . .
C11 C 0.2401(2) 0.1694(2) 0.30238(17) 0.0217(4) Uani 1 1 d . . .
C12 C 0.2321(2) 0.0882(2) 0.20788(17) 0.0234(4) Uani 1 1 d . . .
C13 C 0.1652(3) 0.1016(2) 0.10251(18) 0.0307(5) Uani 1 1 d . . .
H13 H 0.1612 0.0492 0.0393 0.037 Uiso 1 1 calc R . .
C14 C 0.1045(3) 0.1910(2) 0.08942(18) 0.0308(5) Uani 1 1 d . . .
H14 H 0.0567 0.1956 0.0181 0.037 Uiso 1 1 calc R . .
C15 C 0.1148(2) 0.2739(2) 0.18239(17) 0.0246(4) Uani 1 1 d . . .
C16 C 0.1837(2) 0.2621(2) 0.28811(17) 0.0250(4) Uani 1 1 d . . .
H16 H 0.1921 0.3178 0.3509 0.030 Uiso 1 1 calc R . .
C17 C 0.0558(2) 0.3739(2) 0.16965(17) 0.0251(4) Uani 1 1 d . . .
C18 C -0.0813(2) 0.3437(2) 0.09221(17) 0.0251(4) Uani 1 1 d . . .
H18 H -0.1337 0.2601 0.0472 0.030 Uiso 1 1 calc R . .
C19 C -0.1446(2) 0.4325(2) 0.07853(16) 0.0231(4) Uani 1 1 d . . .
C20 C -0.0633(2) 0.5603(2) 0.14593(17) 0.0240(4) Uani 1 1 d . . .
C21 C 0.0768(3) 0.5908(2) 0.22047(19) 0.0314(5) Uani 1 1 d . . .
H21 H 0.1330 0.6755 0.2631 0.038 Uiso 1 1 calc R . .
C22 C 0.1355(3) 0.5006(2) 0.23358(19) 0.0322(5) Uani 1 1 d . . .
H22 H 0.2286 0.5245 0.2853 0.039 Uiso 1 1 calc R . .
C23 C 0.3140(2) 0.16882(19) 0.42132(17) 0.0219(4) Uani 1 1 d . . .
C24 C 0.2905(2) -0.0129(2) 0.21852(18) 0.0278(5) Uani 1 1 d . . .
C25 C -0.2981(2) 0.3767(2) -0.00777(18) 0.0294(5) Uani 1 1 d . . .
C26 C -0.1084(2) 0.6728(2) 0.15152(18) 0.0281(5) Uani 1 1 d . . .

loop_
_atom_site_aniso_label
_atom_site_aniso_U_11
_atom_site_aniso_U_22
_atom_site_aniso_U_33
_atom_site_aniso_U_23
_atom_site_aniso_U_13
_atom_site_aniso_U_12
Ni1 0.02098(15) 0.01280(15) 0.01958(15) 0.00089(10) 0.00117(10) 0.00897(11)
O1 0.0226(7) 0.0178(7) 0.0207(7) 0.0024(6) 0.0022(6) 0.0084(6)
O2 0.0224(8) 0.0509(10) 0.0305(9) 0.0158(8) 0.0016(7) 0.0090(7)
O3 0.0455(10) 0.0400(10) 0.0347(9) 0.0101(8) 0.0062(8) 0.0316(8)
O4 0.0721(13) 0.0490(11) 0.0339(9) -0.0041(8) 0.0041(9) 0.0475(10)
O5 0.0377(9) 0.0367(10) 0.0437(10) -0.0156(8) -0.0127(8) 0.0250(8)
O6 0.0500(11) 0.0509(11) 0.0637(13) -0.0244(10) -0.0253(9) 0.0405(10)
O7 0.0399(9) 0.0302(9) 0.0433(10) -0.0042(7) 0.0032(8) 0.0243(8)
O8 0.0395(9) 0.0261(9) 0.0650(12) -0.0071(8) 0.0087(9) 0.0171(8)
O9 0.0256(7) 0.0268(8) 0.0247(7) 0.0044(6) 0.0011(6) 0.0152(6)
O10 0.0304(8) 0.0228(8) 0.0249(8) -0.0028(6) 0.0011(6) 0.0159(7)
O11 0.0209(7) 0.0281(8) 0.0378(9) -0.0093(7) 0.0062(7) 0.0047(6)
N1 0.0247(9) 0.0168(8) 0.0233(9) 0.0035(7) 0.0038(7) 0.0117(7)
N2 0.0289(9) 0.0166(8) 0.0280(9) 0.0052(7) 0.0074(8) 0.0124(7)
C1 0.0286(11) 0.0192(10) 0.0300(11) 0.0007(9) 0.0009(9) 0.0115(9)
C2 0.0298(11) 0.0207(11) 0.0343(12) 0.0038(9) 0.0009(9) 0.0156(9)
C3 0.0290(11) 0.0179(10) 0.0296(11) 0.0065(8) 0.0109(9) 0.0128(9)
C4 0.0296(11) 0.0156(10) 0.0337(12) 0.0014(9) 0.0034(9) 0.0081(9)
C5 0.0258(10) 0.0202(10) 0.0307(11) 0.0032(9) 0.0002(9) 0.0111(9)
C6 0.0272(11) 0.0165(10) 0.0347(12) 0.0063(9) 0.0112(9) 0.0109(9)
C7 0.0385(12) 0.0200(10) 0.0282(11) -0.0002(9) 0.0044(9) 0.0157(9)
C8 0.0388(12) 0.0219(11) 0.0274(11) 0.0039(9) 0.0046(9) 0.0167(10)
C9 0.0478(14) 0.0212(11) 0.0273(11) 0.0029(9) 0.0101(10) 0.0178(10)
C10 0.0478(14) 0.0234(11) 0.0279(11) 0.0088(9) 0.0103(10) 0.0200(10)
C11 0.0208(10) 0.0220(10) 0.0210(10) 0.0038(8) 0.0037(8) 0.0091(8)
C12 0.0243(10) 0.0211(10) 0.0250(11) 0.0019(8) 0.0029(8) 0.0126(9)
C13 0.0417(13) 0.0318(12) 0.0209(11) -0.0015(9) 0.0037(9) 0.0221(11)
C14 0.0420(13) 0.0339(12) 0.0198(11) 0.0055(9) 0.0017(9) 0.0232(11)
C15 0.0262(10) 0.0241(11) 0.0244(11) 0.0051(9) 0.0041(8) 0.0134(9)
C16 0.0306(11) 0.0270(11) 0.0204(10) 0.0019(9) 0.0040(9) 0.0176(9)
C17 0.0295(11) 0.0260(11) 0.0222(10) 0.0053(8) 0.0039(9) 0.0160(9)
C18 0.0303(11) 0.0223(10) 0.0217(10) 0.0000(8) 0.0029(9) 0.0137(9)
C19 0.0274(11) 0.0254(11) 0.0198(10) 0.0040(8) 0.0045(8) 0.0160(9)
C20 0.0308(11) 0.0235(10) 0.0222(10) 0.0046(8) 0.0085(9) 0.0156(9)
C21 0.0338(12) 0.0223(11) 0.0327(12) -0.0028(9) 0.0008(10) 0.0128(10)
C22 0.0305(11) 0.0296(12) 0.0329(12) 0.0012(10) -0.0028(9) 0.0163(10)
C23 0.0258(11) 0.0217(10) 0.0226(10) 0.0050(8) 0.0047(8) 0.0154(9)
C24 0.0266(11) 0.0254(11) 0.0299(12) -0.0007(9) 0.0032(9) 0.0134(9)
C25 0.0323(12) 0.0316(12) 0.0255(11) -0.0008(9) 0.0012(9) 0.0198(10)
C26 0.0339(12) 0.0259(12) 0.0303(12) 0.0044(9) 0.0128(10) 0.0170(10)

loop_
_atom_type_symbol
_atom_type_description
_atom_type_scat_dispersion_real
_atom_type_scat_dispersion_imag
_atom_type_scat_source
C C 0.0033 0.0016 'International Tables Vol C Tables 4.2.6.8 and 6.1.1.4'
H H 0.0000 0.0000 'International Tables Vol C Tables 4.2.6.8 and 6.1.1.4'
N N 0.0061 0.0033 'International Tables Vol C Tables 4.2.6.8 and 6.1.1.4'
Ni Ni 0.3393 1.1124 'International Tables Vol C Tables 4.2.6.8 and 6.1.1.4'
O O 0.0106 0.0060 'International Tables Vol C Tables 4.2.6.8 and 6.1.1.4'

loop_
_geom_angle_atom_site_label_1
_geom_angle_atom_site_label_2
_geom_angle_atom_site_label_3
_geom_angle
_geom_angle_site_symmetry_1
_geom_angle_site_symmetry_3
O11 Ni1 O1 90.03(6) . .
O11 Ni1 O10 87.76(6) . .
O1 Ni1 O10 175.85(5) . .
O11 Ni1 O9 176.25(6) . .
O1 Ni1 O9 93.52(5) . .
O10 Ni1 O9 88.63(6) . .
O11 Ni1 N2 90.97(7) . 1_545
O1 Ni1 N2 92.49(6) . 1_545
O10 Ni1 N2 91.06(6) . 1_545
O9 Ni1 N2 90.10(6) . 1_545
O11 Ni1 N1 89.13(6) . .
O1 Ni1 N1 87.05(6) . .
O10 Ni1 N1 89.40(6) . .
O9 Ni1 N1 89.83(6) . .
N2 Ni1 N1 179.53(6) 1_545 .
C23 O1 Ni1 122.98(13) . .
C24 O4 H4A 111.7 . .
C26 O7 H7A 112.0 . .
Ni1 O9 H9B 94.7 . .
Ni1 O9 H9A 115.6 . .
H9B O9 H9A 106.1 . .
Ni1 O10 H10B 112.9(17) . .
Ni1 O10 H10A 111.9(17) . .
H10B O10 H10A 106(2) . .
Ni1 O11 H11B 141.0 . .
Ni1 O11 H11A 120.0 . .
H11B O11 H11A 98.8 . .
C1 N1 C5 116.73(17) . .
C1 N1 Ni1 119.37(13) . .
C5 N1 Ni1 123.87(14) . .
C9 N2 C8 116.55(18) . .
C9 N2 Ni1 121.24(14) . 1_565
C8 N2 Ni1 122.06(14) . 1_565
N1 C1 C2 123.2(2) . .
N1 C1 H1 118.4 . .
C2 C1 H1 118.4 . .
C1 C2 C3 120.1(2) . .
C1 C2 H2 120.0 . .
C3 C2 H2 120.0 . .
C2 C3 C4 116.67(19) . .
C2 C3 C6 120.83(19) . .
C4 C3 C6 122.5(2) . .
C5 C4 C3 119.9(2) . .
C5 C4 H4 120.0 . .
C3 C4 H4 120.0 . .
N1 C5 C4 123.35(19) . .
N1 C5 H5 118.3 . .
C4 C5 H5 118.3 . .
C10 C6 C7 116.81(19) . .
C10 C6 C3 121.7(2) . .
C7 C6 C3 121.5(2) . .
C8 C7 C6 120.1(2) . .
C8 C7 H7 120.0 . .
C6 C7 H7 120.0 . .
N2 C8 C7 123.3(2) . .
N2 C8 H8 118.3 . .
C7 C8 H8 118.3 . .
N2 C9 C10 123.3(2) . .
N2 C9 H9 118.3 . .
C10 C9 H9 118.3 . .
C9 C10 C6 119.9(2) . .
C9 C10 H10 120.1 . .
C6 C10 H10 120.1 . .
C16 C11 C12 119.28(18) . .
C16 C11 C23 116.22(18) . .
C12 C11 C23 124.42(18) . .
C13 C12 C11 118.73(19) . .
C13 C12 C24 119.83(19) . .
C11 C12 C24 121.43(18) . .
C14 C13 C12 121.5(2) . .
C14 C13 H13 119.3 . .
C12 C13 H13 119.3 . .
C13 C14 C15 120.2(2) . .
C13 C14 H14 119.9 . .
C15 C14 H14 119.9 . .
C14 C15 C16 118.43(19) . .
C14 C15 C17 120.96(19) . .
C16 C15 C17 120.61(19) . .
C11 C16 C15 121.78(19) . .
C11 C16 H16 119.1 . .
C15 C16 H16 119.1 . .
C18 C17 C22 117.80(19) . .
C18 C17 C15 120.68(19) . .
C22 C17 C15 121.52(19) . .
C17 C18 C19 123.28(19) . .
C17 C18 H18 118.4 . .
C19 C18 H18 118.4 . .
C18 C19 C20 118.13(18) . .
C18 C19 C25 114.32(18) . .
C20 C19 C25 127.54(18) . .
C21 C20 C19 117.96(19) . .
C21 C20 C26 113.13(19) . .
C19 C20 C26 128.90(19) . .
C22 C21 C20 122.7(2) . .
C22 C21 H21 118.7 . .
C20 C21 H21 118.7 . .
C21 C22 C17 120.1(2) . .
C21 C22 H22 120.0 . .
C17 C22 H22 120.0 . .
O2 C23 O1 125.96(19) . .
O2 C23 C11 116.93(18) . .
O1 C23 C11 116.81(17) . .
O3 C24 O4 123.8(2) . .
O3 C24 C12 124.9(2) . .
O4 C24 C12 111.29(19) . .
O5 C25 O6 119.6(2) . .
O5 C25 C19 119.60(19) . .
O6 C25 C19 120.75(19) . .
O8 C26 O7 121.3(2) . .
O8 C26 C20 118.6(2) . .
O7 C26 C20 120.04(19) . .

loop_
_geom_bond_atom_site_label_1
_geom_bond_atom_site_label_2
_geom_bond_distance
_geom_bond_site_symmetry_2
Ni1 O11 2.0522(15) .
Ni1 O1 2.0816(14) .
Ni1 O10 2.0828(15) .
Ni1 O9 2.0825(14) .
Ni1 N2 2.1105(17) 1_545
Ni1 N1 2.1210(16) .
O1 C23 1.275(2) .
O2 C23 1.235(3) .
O3 C24 1.204(3) .
O4 C24 1.328(3) .
O4 H4A 0.8500 .
O5 C25 1.233(3) .
O6 C25 1.271(3) .
O7 C26 1.281(3) .
O7 H7A 0.8500 .
O8 C26 1.220(3) .
O9 H9B 0.8500 .
O9 H9A 0.8499 .
O10 H10B 0.85(2) .
O10 H10A 0.85(2) .
O11 H11B 0.8498 .
O11 H11A 0.8498 .
N1 C1 1.339(3) .
N1 C5 1.343(3) .
N2 C9 1.342(3) .
N2 C8 1.345(3) .
N2 Ni1 2.1105(16) 1_565
C1 C2 1.382(3) .
C1 H1 0.9300 .
C2 C3 1.388(3) .
C2 H2 0.9300 .
C3 C4 1.389(3) .
C3 C6 1.484(3) .
C4 C5 1.380(3) .
C4 H4 0.9300 .
C5 H5 0.9300 .
C6 C10 1.386(3) .
C6 C7 1.388(3) .
C7 C8 1.373(3) .
C7 H7 0.9300 .
C8 H8 0.9300 .
C9 C10 1.379(3) .
C9 H9 0.9300 .
C10 H10 0.9300 .
C11 C16 1.390(3) .
C11 C12 1.401(3) .
C11 C23 1.508(3) .
C12 C13 1.389(3) .
C12 C24 1.488(3) .
C13 C14 1.384(3) .
C13 H13 0.9300 .
C14 C15 1.389(3) .
C14 H14 0.9300 .
C15 C16 1.393(3) .
C15 C17 1.484(3) .
C16 H16 0.9300 .
C17 C18 1.388(3) .
C17 C22 1.389(3) .
C18 C19 1.397(3) .
C18 H18 0.9300 .
C19 C20 1.415(3) .
C19 C25 1.518(3) .
C20 C21 1.394(3) .
C20 C26 1.520(3) .
C21 C22 1.377(3) .
C21 H21 0.9300 .
C22 H22 0.9300 .

loop_
_geom_hbond_atom_site_label_D
_geom_hbond_atom_site_label_H
_geom_hbond_atom_site_label_A
_geom_hbond_distance_DH
_geom_hbond_distance_HA
_geom_hbond_distance_DA
_geom_hbond_angle_DHA
_geom_hbond_site_symmetry_A
O11 H11A O8 0.85 1.87 2.694(2) 163.9 2_566
O11 H11B O1 0.85 1.92 2.771(2) 174.4 2_556
O10 H10A O5 0.850(16) 1.930(6) 2.767(2) 168(2) 1_656
O10 H10B O7 0.85(2) 1.93(2) 2.774(2) 174(2) 2_566
O9 H9A O3 0.85 1.99 2.839(2) 176.7 2_656
O9 H9B O1 0.85 2.61 3.0333(19) 112.4 .
O9 H9B O2 0.85 1.74 2.580(2) 167.5 .
O7 H7A O6 0.85 1.53 2.378(2) 173.6 .
O4 H4A O5 0.85 1.85 2.639(2) 153.5 2
